data_4133415
loop_
_publ_author_name
'Zhou, Weixiang'
'Shen, Han'
'Wu, Chenyu'
'Tu, Zeyi'
'He, Feng'
'Gu, Yanan'
'Xue, Yurui'
'Zhao, Yingjie'
'Yi, Yuanping'
'Li, Yongjun'
'Li, Yuliang'

_publ_section_title
;
 Direct Synthesis of Crystalline Graphdiyne Analogue Based on
 Supramolecular Interactions.
;
_journal_issue 1
_journal_name_full 'Journal of the American Chemical Society'
_journal_page_first 48
_journal_page_last 52
_journal_paper_doi 10.1021/jacs.8b09945
_journal_volume 141
_journal_year 2019
_chemical_formula_moiety 'C30 H18, C0.5 H Cl'
_chemical_formula_sum 'C30.5 H19 Cl'
_chemical_formula_weight 420.91
_space_group_crystal_system monoclinic
_space_group_IT_number 15
_space_group_name_Hall '-C 2yc'
_space_group_name_H-M_alt 'C 1 2/c 1'
_atom_sites_solution_hydrogens geom
_atom_sites_solution_primary dual
_audit_creation_date 2018-04-13
_audit_creation_method
;
Olex2 1.2
(compiled 2018.04.03 svn.r3497 for OlexSys, GUI svn.r5486)
;
_audit_update_record
;
????
;
_cell_angle_alpha 90
_cell_angle_beta 110.79(3)
_cell_angle_gamma 90
_cell_formula_units_Z 8
_cell_length_a 20.962(4)
_cell_length_b 12.826(3)
_cell_length_c 18.178(4)
_cell_measurement_reflns_used 7128
_cell_measurement_temperature 173(2)
_cell_measurement_theta_max 27.4773
_cell_measurement_theta_min 1.1982
_cell_volume 4569.1(19)
_computing_cell_refinement 'CrystalClear (Rigaku Inc., 2007)'
_computing_data_collection 'CrystalClear (Rigaku Inc., 2007)'
_computing_data_reduction 'CrystalClear (Rigaku Inc., 2007)'
_computing_molecular_graphics 'Olex2 (Dolomanov et al., 2009)'
_computing_publication_material 'CIFTAB (Sheldrick, 2014)'
_computing_structure_refinement 'ShelXL (Sheldrick, 2015)'
_computing_structure_solution 'ShelXT (Sheldrick, 2015)'
_diffrn_ambient_temperature 173.15
_diffrn_measured_fraction_theta_full 1.000
_diffrn_measured_fraction_theta_max 0.999
_diffrn_measurement_device_type 'MM007-HF CCD(Saturn 724+)'
_diffrn_measurement_method '\w scans at fixed \c = 45\%'
_diffrn_radiation_monochromator Confocal
_diffrn_radiation_type MoK\a
_diffrn_radiation_wavelength 0.71073
_diffrn_reflns_av_R_equivalents 0.0746
_diffrn_reflns_av_unetI/netI 0.0440
_diffrn_reflns_Laue_measured_fraction_full 1.000
_diffrn_reflns_Laue_measured_fraction_max 0.999
_diffrn_reflns_limit_h_max 27
_diffrn_reflns_limit_h_min -27
_diffrn_reflns_limit_k_max 16
_diffrn_reflns_limit_k_min -16
_diffrn_reflns_limit_l_max 23
_diffrn_reflns_limit_l_min -23
_diffrn_reflns_number 30554
_diffrn_reflns_point_group_measured_fraction_full 1.000
_diffrn_reflns_point_group_measured_fraction_max 0.999
_diffrn_reflns_theta_full 25.242
_diffrn_reflns_theta_max 27.499
_diffrn_reflns_theta_min 1.898
_diffrn_source 'Rotating Anode'
_exptl_absorpt_coefficient_mu 0.182
_exptl_absorpt_correction_T_max 1.0000
_exptl_absorpt_correction_T_min 0.78630
_exptl_absorpt_correction_type multi-scan
_exptl_absorpt_process_details 'CrystalClear (Rigaku Inc., 2007)'
_exptl_crystal_colour colorless
_exptl_crystal_density_diffrn 1.224
_exptl_crystal_description block
_exptl_crystal_F_000 1752
_exptl_crystal_size_max 0.326
_exptl_crystal_size_mid 0.145
_exptl_crystal_size_min 0.119
_refine_diff_density_max 0.397
_refine_diff_density_min -0.515
_refine_diff_density_rms 0.060
_refine_ls_extinction_method none
_refine_ls_goodness_of_fit_ref 1.164
_refine_ls_hydrogen_treatment constr
_refine_ls_matrix_type full
_refine_ls_number_parameters 285
_refine_ls_number_reflns 5232
_refine_ls_number_restraints 0
_refine_ls_restrained_S_all 1.164
_refine_ls_R_factor_all 0.0736
_refine_ls_R_factor_gt 0.0672
_refine_ls_shift/su_max 0.001
_refine_ls_shift/su_mean 0.000
_refine_ls_structure_factor_coef Fsqd
_refine_ls_weighting_details 'w=1/[\s^2^(Fo^2^)+(0.0453P)^2^+6.1563P] where P=(Fo^2^+2Fc^2^)/3'
_refine_ls_weighting_scheme calc
_refine_ls_wR_factor_gt 0.1465
_refine_ls_wR_factor_ref 0.1496
_reflns_Friedel_coverage 0.000
_reflns_number_gt 4956
_reflns_number_total 5232
_reflns_threshold_expression 'I > 2\s(I)'
_cod_data_source_file ja8b09945_si_002.cif
_cod_data_source_block a
_cod_original_cell_volume 4568.9(18)
_cod_original_formula_sum 'C30.50 H19 Cl'
_cod_database_code 4133415
_shelx_shelxl_version_number 2016/6
_shelx_space_group_comment
;
The symmetry employed for this shelxl refinement is uniquely defined
by the following loop, which should always be used as a source of
symmetry information in preference to the above space-group names.
They are only intended as comments.
;
_shelx_estimated_absorpt_t_max 0.979
_shelx_estimated_absorpt_t_min 0.943
_olex2_refinement_description
;
1. Fixed Uiso
 At 1.2 times of:
  All C(H) groups, All C(H,H) groups
2. Others
 Fixed Sof: H31A(0.5) H31B(0.5)
3.a Secondary CH2 refined with riding coordinates:
 C31(H31A,H31B)
3.b Aromatic/amide H refined with riding coordinates:
 C8(H8), C9(H9), C10(H10), C11(H11), C12(H12), C16(H16), C17(H17), C18(H18),
 C19(H19), C20(H20), C24(H24), C25(H25), C26(H26), C27(H27), C28(H28)
3.c :
 C14(H14), C22(H22), C30(H30)
;
_olex2_submission_special_instructions 'No special instructions were received'

loop_
_space_group_symop_operation_xyz
'x, y, z'
'-x, y, -z+1/2'
'x+1/2, y+1/2, z'
'-x+1/2, y+1/2, -z+1/2'
'-x, -y, -z'
'x, -y, z-1/2'
'-x+1/2, -y+1/2, -z'
'x+1/2, -y+1/2, z-1/2'

loop_
_atom_site_label
_atom_site_type_symbol
_atom_site_fract_x
_atom_site_fract_y
_atom_site_fract_z
_atom_site_U_iso_or_equiv
_atom_site_adp_type
_atom_site_occupancy
_atom_site_site_symmetry_order
_atom_site_calc_flag
_atom_site_refinement_flags_posn
_atom_site_refinement_flags_adp
_atom_site_refinement_flags_occupancy
C1 C 0.30264(9) 0.36109(14) 0.44495(10) 0.0231(4) Uani 1 1 d . . .
C2 C 0.28460(9) 0.30806(14) 0.37270(10) 0.0239(4) Uani 1 1 d . . .
C3 C 0.22196(9) 0.32795(14) 0.31191(10) 0.0226(3) Uani 1 1 d . . .
C4 C 0.17764(9) 0.40296(13) 0.32340(10) 0.0225(3) Uani 1 1 d . . .
C5 C 0.19376(9) 0.45407(14) 0.39673(10) 0.0228(3) Uani 1 1 d . . .
C6 C 0.25642(9) 0.43247(14) 0.45689(10) 0.0228(4) Uani 1 1 d . . .
C7 C 0.37126(9) 0.34364(14) 0.50644(10) 0.0236(4) Uani 1 1 d . . .
C8 C 0.37819(10) 0.29288(15) 0.57641(11) 0.0299(4) Uani 1 1 d . . .
H8 H 0.338733 0.270948 0.586384 0.036 Uiso 1 1 calc R . .
C9 C 0.44261(11) 0.27410(17) 0.63183(12) 0.0368(5) Uani 1 1 d . . .
H9 H 0.447081 0.238140 0.679096 0.044 Uiso 1 1 calc R . .
C10 C 0.50017(10) 0.30752(17) 0.61843(12) 0.0367(5) Uani 1 1 d . . .
H10 H 0.544182 0.294565 0.656347 0.044 Uiso 1 1 calc R . .
C11 C 0.49346(10) 0.35988(18) 0.54964(12) 0.0360(5) Uani 1 1 d . . .
H11 H 0.532940 0.383904 0.540646 0.043 Uiso 1 1 calc R . .
C12 C 0.42936(10) 0.37746(16) 0.49374(11) 0.0312(4) Uani 1 1 d . . .
H12 H 0.425168 0.412935 0.446369 0.037 Uiso 1 1 calc R . .
C13 C 0.33075(10) 0.23270(16) 0.36019(11) 0.0301(4) Uani 1 1 d . . .
C14 C 0.36761(12) 0.1704(2) 0.34864(14) 0.0466(6) Uani 1 1 d . . .
H14 H 0.397266 0.120318 0.339346 0.056 Uiso 1 1 calc R . .
C15 C 0.20366(9) 0.26780(14) 0.23706(10) 0.0238(4) Uani 1 1 d . . .
C16 C 0.19442(10) 0.16023(15) 0.23748(11) 0.0301(4) Uani 1 1 d . . .
H16 H 0.197508 0.125814 0.284903 0.036 Uiso 1 1 calc R . .
C17 C 0.18068(10) 0.10329(17) 0.16845(13) 0.0365(5) Uani 1 1 d . . .
H17 H 0.173821 0.030088 0.168657 0.044 Uiso 1 1 calc R . .
C18 C 0.17699(10) 0.15273(18) 0.09972(12) 0.0372(5) Uani 1 1 d . . .
H18 H 0.168092 0.113393 0.052854 0.045 Uiso 1 1 calc R . .
C19 C 0.18616(10) 0.25915(18) 0.09880(11) 0.0363(5) Uani 1 1 d . . .
H19 H 0.183968 0.292788 0.051403 0.044 Uiso 1 1 calc R . .
C20 C 0.19857(10) 0.31721(16) 0.16683(11) 0.0304(4) Uani 1 1 d . . .
H20 H 0.203618 0.390735 0.165609 0.036 Uiso 1 1 calc R . .
C21 C 0.11331(9) 0.42406(14) 0.26109(10) 0.0250(4) Uani 1 1 d . . .
C22 C 0.06007(10) 0.44078(16) 0.21045(11) 0.0311(4) Uani 1 1 d . . .
H22 H 0.017467 0.454163 0.169933 0.037 Uiso 1 1 calc R . .
C23 C 0.14459(9) 0.52917(15) 0.40977(11) 0.0273(4) Uani 1 1 d . . .
C24 C 0.12730(12) 0.62051(18) 0.36623(13) 0.0419(5) Uani 1 1 d . . .
H24 H 0.148248 0.636745 0.329090 0.050 Uiso 1 1 calc R . .
C25 C 0.07966(14) 0.6881(2) 0.37661(16) 0.0593(8) Uani 1 1 d . . .
H25 H 0.068014 0.750343 0.346437 0.071 Uiso 1 1 calc R . .
C26 C 0.04924(12) 0.6657(2) 0.43017(18) 0.0634(9) Uani 1 1 d . . .
H26 H 0.016169 0.711894 0.436595 0.076 Uiso 1 1 calc R . .
C27 C 0.06672(12) 0.5760(2) 0.47478(17) 0.0565(8) Uani 1 1 d . . .
H27 H 0.046135 0.561231 0.512501 0.068 Uiso 1 1 calc R . .
C28 C 0.11438(11) 0.50690(18) 0.46486(13) 0.0387(5) Uani 1 1 d . . .
H28 H 0.126129 0.445061 0.495488 0.046 Uiso 1 1 calc R . .
C29 C 0.27678(9) 0.48892(15) 0.53016(10) 0.0261(4) Uani 1 1 d . . .
C30 C 0.29780(11) 0.53703(18) 0.58964(12) 0.0375(5) Uani 1 1 d . . .
H30 H 0.314634 0.575572 0.637300 0.045 Uiso 1 1 calc R . .
Cl1 Cl 0.44720(5) 0.59278(7) 0.78466(5) 0.0730(3) Uani 1 1 d . . .
C31 C 0.500000 0.5176(4) 0.750000 0.125(3) Uani 1 2 d S T P
H31A H 0.471307 0.472158 0.706965 0.150 Uiso 0.5 1 calc R . .
H31B H 0.528692 0.472157 0.793034 0.150 Uiso 0.5 1 calc R . .

loop_
_atom_site_aniso_label
_atom_site_aniso_U_11
_atom_site_aniso_U_22
_atom_site_aniso_U_33
_atom_site_aniso_U_23
_atom_site_aniso_U_13
_atom_site_aniso_U_12
C1 0.0232(8) 0.0234(8) 0.0224(8) 0.0017(7) 0.0076(7) -0.0006(7)
C2 0.0232(8) 0.0244(9) 0.0232(8) -0.0002(7) 0.0071(7) 0.0016(7)
C3 0.0242(8) 0.0225(8) 0.0209(8) 0.0003(6) 0.0076(7) -0.0019(7)
C4 0.0213(8) 0.0230(8) 0.0222(8) 0.0022(7) 0.0065(7) -0.0018(7)
C5 0.0235(8) 0.0218(8) 0.0238(8) 0.0018(7) 0.0093(7) 0.0008(7)
C6 0.0228(8) 0.0244(8) 0.0209(8) 0.0004(6) 0.0076(7) -0.0014(7)
C7 0.0236(8) 0.0234(8) 0.0214(8) -0.0023(6) 0.0052(7) 0.0019(7)
C8 0.0296(9) 0.0293(10) 0.0282(9) 0.0047(8) 0.0071(8) -0.0033(8)
C9 0.0363(11) 0.0358(11) 0.0293(10) 0.0093(8) 0.0004(8) -0.0014(9)
C10 0.0268(10) 0.0354(11) 0.0359(11) 0.0011(8) -0.0038(8) 0.0027(8)
C11 0.0237(9) 0.0439(12) 0.0388(11) -0.0011(9) 0.0089(8) -0.0009(8)
C12 0.0279(9) 0.0374(11) 0.0278(9) 0.0018(8) 0.0093(8) 0.0012(8)
C13 0.0262(9) 0.0354(10) 0.0238(9) -0.0036(7) 0.0029(7) 0.0037(8)
C14 0.0352(11) 0.0563(15) 0.0414(12) -0.0149(11) 0.0053(10) 0.0164(11)
C15 0.0193(8) 0.0279(9) 0.0226(8) -0.0014(7) 0.0056(7) 0.0018(7)
C16 0.0291(9) 0.0293(10) 0.0293(9) 0.0009(8) 0.0073(8) 0.0017(8)
C17 0.0325(10) 0.0312(10) 0.0411(11) -0.0107(9) 0.0072(9) 0.0020(8)
C18 0.0289(10) 0.0489(13) 0.0284(10) -0.0141(9) 0.0038(8) 0.0069(9)
C19 0.0341(10) 0.0501(13) 0.0239(9) -0.0003(9) 0.0093(8) 0.0073(9)
C20 0.0310(10) 0.0345(10) 0.0252(9) 0.0011(8) 0.0092(8) 0.0025(8)
C21 0.0260(9) 0.0237(9) 0.0261(9) -0.0006(7) 0.0104(7) -0.0016(7)
C22 0.0254(9) 0.0352(11) 0.0292(9) 0.0031(8) 0.0053(8) -0.0009(8)
C23 0.0213(8) 0.0294(9) 0.0269(9) -0.0073(7) 0.0034(7) 0.0009(7)
C24 0.0452(12) 0.0354(11) 0.0387(11) -0.0021(9) 0.0068(10) 0.0120(10)
C25 0.0555(16) 0.0483(15) 0.0551(15) -0.0115(12) -0.0036(13) 0.0272(12)
C26 0.0306(12) 0.0687(19) 0.0769(19) -0.0408(16) 0.0018(12) 0.0157(12)
C27 0.0334(12) 0.0754(19) 0.0678(17) -0.0416(15) 0.0267(12) -0.0152(12)
C28 0.0349(11) 0.0429(12) 0.0438(12) -0.0147(10) 0.0206(9) -0.0079(9)
C29 0.0237(8) 0.0289(9) 0.0251(9) 0.0013(7) 0.0082(7) 0.0033(7)
C30 0.0363(11) 0.0458(12) 0.0281(10) -0.0095(9) 0.0086(8) 0.0023(9)
Cl1 0.0911(6) 0.0769(5) 0.0644(5) -0.0136(4) 0.0442(4) -0.0299(4)
C31 0.234(8) 0.038(2) 0.160(6) 0.000 0.141(6) 0.000

loop_
_atom_type_symbol
_atom_type_description
_atom_type_scat_dispersion_real
_atom_type_scat_dispersion_imag
_atom_type_scat_source
C C 0.0033 0.0016 'International Tables Vol C Tables 4.2.6.8 and 6.1.1.4'
H H 0.0000 0.0000 'International Tables Vol C Tables 4.2.6.8 and 6.1.1.4'
Cl Cl 0.1484 0.1585 'International Tables Vol C Tables 4.2.6.8 and 6.1.1.4'

loop_
_geom_angle_atom_site_label_1
_geom_angle_atom_site_label_2
_geom_angle_atom_site_label_3
_geom_angle
_geom_angle_site_symmetry_1
_geom_angle_site_symmetry_3
C2 C1 C7 119.68(16) . .
C6 C1 C2 119.20(16) . .
C6 C1 C7 121.08(15) . .
C1 C2 C3 120.82(16) . .
C1 C2 C13 119.90(16) . .
C3 C2 C13 119.28(16) . .
C2 C3 C15 119.27(16) . .
C4 C3 C2 119.33(16) . .
C4 C3 C15 121.40(16) . .
C3 C4 C5 120.56(16) . .
C3 C4 C21 119.63(16) . .
C5 C4 C21 119.73(16) . .
C4 C5 C23 120.15(16) . .
C6 C5 C4 119.09(16) . .
C6 C5 C23 120.76(15) . .
C1 C6 C5 120.88(16) . .
C1 C6 C29 118.42(16) . .
C5 C6 C29 120.54(16) . .
C8 C7 C1 121.04(16) . .
C12 C7 C1 119.88(16) . .
C12 C7 C8 119.08(17) . .
C7 C8 H8 119.9 . .
C9 C8 C7 120.25(18) . .
C9 C8 H8 119.9 . .
C8 C9 H9 119.9 . .
C10 C9 C8 120.22(18) . .
C10 C9 H9 119.9 . .
C9 C10 H10 120.1 . .
C9 C10 C11 119.73(18) . .
C11 C10 H10 120.1 . .
C10 C11 H11 119.9 . .
C10 C11 C12 120.22(19) . .
C12 C11 H11 119.9 . .
C7 C12 H12 119.8 . .
C11 C12 C7 120.48(18) . .
C11 C12 H12 119.8 . .
C14 C13 C2 178.7(2) . .
C13 C14 H14 180.0 . .
C16 C15 C3 119.89(16) . .
C16 C15 C20 119.29(17) . .
C20 C15 C3 120.76(17) . .
C15 C16 H16 120.0 . .
C17 C16 C15 119.97(19) . .
C17 C16 H16 120.0 . .
C16 C17 H17 119.9 . .
C18 C17 C16 120.2(2) . .
C18 C17 H17 119.9 . .
C17 C18 H18 119.9 . .
C17 C18 C19 120.20(19) . .
C19 C18 H18 119.9 . .
C18 C19 H19 119.9 . .
C18 C19 C20 120.22(19) . .
C20 C19 H19 119.9 . .
C15 C20 H20 120.0 . .
C19 C20 C15 120.09(19) . .
C19 C20 H20 120.0 . .
C22 C21 C4 179.2(2) . .
C21 C22 H22 180.0 . .
C24 C23 C5 120.69(18) . .
C24 C23 C28 119.35(19) . .
C28 C23 C5 119.95(18) . .
C23 C24 H24 119.8 . .
C25 C24 C23 120.4(2) . .
C25 C24 H24 119.8 . .
C24 C25 H25 119.8 . .
C26 C25 C24 120.4(3) . .
C26 C25 H25 119.8 . .
C25 C26 H26 120.0 . .
C25 C26 C27 119.9(2) . .
C27 C26 H26 120.0 . .
C26 C27 H27 119.8 . .
C26 C27 C28 120.5(2) . .
C28 C27 H27 119.8 . .
C23 C28 C27 119.5(2) . .
C23 C28 H28 120.2 . .
C27 C28 H28 120.2 . .
C30 C29 C6 175.3(2) . .
C29 C30 H30 180.0 . .
Cl1 C31 Cl1 113.0(3) . 2_656
Cl1 C31 H31A 109.0 . .
Cl1 C31 H31A 109.0 2_656 .
Cl1 C31 H31B 109.0 2_656 .
Cl1 C31 H31B 109.0 . .
H31A C31 H31B 107.8 . .

loop_
_geom_bond_atom_site_label_1
_geom_bond_atom_site_label_2
_geom_bond_distance
C1 C2 1.406(2)
C1 C6 1.405(2)
C1 C7 1.492(2)
C2 C3 1.407(2)
C2 C13 1.442(3)
C3 C4 1.404(2)
C3 C15 1.491(2)
C4 C5 1.415(2)
C4 C21 1.446(2)
C5 C6 1.406(2)
C5 C23 1.490(2)
C6 C29 1.441(2)
C7 C8 1.390(2)
C7 C12 1.387(3)
C8 H8 0.9500
C8 C9 1.390(3)
C9 H9 0.9500
C9 C10 1.381(3)
C10 H10 0.9500
C10 C11 1.382(3)
C11 H11 0.9500
C11 C12 1.385(3)
C12 H12 0.9500
C13 C14 1.181(3)
C14 H14 0.9500
C15 C16 1.394(3)
C15 C20 1.395(3)
C16 H16 0.9500
C16 C17 1.391(3)
C17 H17 0.9500
C17 C18 1.378(3)
C18 H18 0.9500
C18 C19 1.379(3)
C19 H19 0.9500
C19 C20 1.387(3)
C20 H20 0.9500
C21 C22 1.187(3)
C22 H22 0.9500
C23 C24 1.388(3)
C23 C28 1.391(3)
C24 H24 0.9500
C24 C25 1.385(3)
C25 H25 0.9500
C25 C26 1.370(4)
C26 H26 0.9500
C26 C27 1.380(4)
C27 H27 0.9500
C27 C28 1.394(3)
C28 H28 0.9500
C29 C30 1.186(3)
C30 H30 0.9500
Cl1 C31 1.745(3)
C31 H31A 0.9900
C31 H31B 0.9900

loop_
_geom_torsion_atom_site_label_1
_geom_torsion_atom_site_label_2
_geom_torsion_atom_site_label_3
_geom_torsion_atom_site_label_4
_geom_torsion
C1 C2 C3 C4 1.0(3)
C1 C2 C3 C15 -178.11(16)
C1 C7 C8 C9 177.75(18)
C1 C7 C12 C11 -178.67(18)
C2 C1 C6 C5 -2.3(3)
C2 C1 C6 C29 -177.74(16)
C2 C1 C7 C8 -112.0(2)
C2 C1 C7 C12 67.4(2)
C2 C3 C4 C5 -3.5(3)
C2 C3 C4 C21 179.78(16)
C2 C3 C15 C16 63.7(2)
C2 C3 C15 C20 -113.4(2)
C3 C4 C5 C6 3.1(3)
C3 C4 C5 C23 -176.56(16)
C3 C15 C16 C17 -176.82(17)
C3 C15 C20 C19 175.55(17)
C4 C3 C15 C16 -115.4(2)
C4 C3 C15 C20 67.4(2)
C4 C5 C6 C1 -0.1(3)
C4 C5 C6 C29 175.22(16)
C4 C5 C23 C24 -63.7(2)
C4 C5 C23 C28 114.9(2)
C5 C23 C24 C25 177.6(2)
C5 C23 C28 C27 -177.87(18)
C6 C1 C2 C3 1.8(3)
C6 C1 C2 C13 -178.50(17)
C6 C1 C7 C8 70.2(2)
C6 C1 C7 C12 -110.4(2)
C6 C5 C23 C24 116.6(2)
C6 C5 C23 C28 -64.8(2)
C7 C1 C2 C3 -176.00(16)
C7 C1 C2 C13 3.7(3)
C7 C1 C6 C5 175.51(16)
C7 C1 C6 C29 0.1(2)
C7 C8 C9 C10 1.2(3)
C8 C7 C12 C11 0.7(3)
C8 C9 C10 C11 0.1(3)
C9 C10 C11 C12 -1.0(3)
C10 C11 C12 C7 0.6(3)
C12 C7 C8 C9 -1.6(3)
C13 C2 C3 C4 -178.61(17)
C13 C2 C3 C15 2.2(3)
C15 C3 C4 C5 175.61(16)
C15 C3 C4 C21 -1.1(2)
C15 C16 C17 C18 0.8(3)
C16 C15 C20 C19 -1.6(3)
C16 C17 C18 C19 -0.7(3)
C17 C18 C19 C20 -0.6(3)
C18 C19 C20 C15 1.7(3)
C20 C15 C16 C17 0.4(3)
C21 C4 C5 C6 179.76(16)
C21 C4 C5 C23 0.1(3)
C23 C5 C6 C1 179.51(16)
C23 C5 C6 C29 -5.1(3)
C23 C24 C25 C26 0.2(4)
C24 C23 C28 C27 0.7(3)
C24 C25 C26 C27 0.8(4)
C25 C26 C27 C28 -1.1(4)
C26 C27 C28 C23 0.3(3)
C28 C23 C24 C25 -1.0(3)
